data_1516623
loop_
_publ_author_name
'O'Neal, Kristi L'
'Geib, Steven'
'Weber, Stephen G.'

_publ_section_title
;
 Extraction of pyridines into fluorous solvents based on hydrogen bond
 complex formation with carboxylic acid receptors.
;
_journal_issue 8
_journal_name_full 'Analytical chemistry'
_journal_page_first 3117
_journal_page_last 3125
_journal_paper_doi 10.1021/ac062287+
_journal_volume 79
_journal_year 2007
_chemical_formula_sum 'C15 H6 F19 N O2'
_chemical_formula_weight 593.21
_chemical_name_systematic
; 
 ? 
;
_space_group_IT_number 2
_symmetry_cell_setting triclinic
_symmetry_space_group_name_Hall '-P 1'
_symmetry_space_group_name_H-M 'P -1'
_atom_sites_solution_hydrogens geom
_atom_sites_solution_primary direct
_atom_sites_solution_secondary difmap
_audit_creation_method SHELXL-97
_cell_angle_alpha 96.59(3)
_cell_angle_beta 100.37(3)
_cell_angle_gamma 91.10(3)
_cell_formula_units_Z 4
_cell_length_a 9.777(2)
_cell_length_b 10.960(2)
_cell_length_c 19.356(4)
_cell_measurement_temperature 150(2)
_cell_volume 2025.1(7)
_computing_cell_refinement 'Bruker XSCANS'
_computing_data_collection 'Bruker XSCANS'
_computing_data_reduction 'Bruker SHELXTL'
_computing_molecular_graphics 'Bruker SHELXTL'
_computing_publication_material 'Bruker SHELXTL'
_computing_structure_refinement 'SHELXL-97 (Sheldrick, 1997)'
_computing_structure_solution 'SHELXS-97 (Sheldrick, 1990)'
_diffrn_ambient_temperature 150(2)
_diffrn_measured_fraction_theta_full 0.991
_diffrn_measured_fraction_theta_max 0.991
_diffrn_measurement_device_type 'Bruker P4'
_diffrn_measurement_method '\w scans'
_diffrn_radiation_monochromator graphite
_diffrn_radiation_source 'fine-focus sealed tube'
_diffrn_radiation_type MoK\a
_diffrn_radiation_wavelength 0.71073
_diffrn_reflns_av_R_equivalents 0.0473
_diffrn_reflns_av_sigmaI/netI 0.0688
_diffrn_reflns_limit_h_max 11
_diffrn_reflns_limit_h_min -11
_diffrn_reflns_limit_k_max 13
_diffrn_reflns_limit_k_min -13
_diffrn_reflns_limit_l_max 23
_diffrn_reflns_limit_l_min -23
_diffrn_reflns_number 15655
_diffrn_reflns_theta_full 25.00
_diffrn_reflns_theta_max 25.00
_diffrn_reflns_theta_min 1.87
_exptl_absorpt_coefficient_mu 0.245
_exptl_absorpt_correction_T_max 0.9831
_exptl_absorpt_correction_T_min 0.9192
_exptl_absorpt_correction_type multi-scan
_exptl_crystal_colour colorless
_exptl_crystal_density_diffrn 1.946
_exptl_crystal_density_method 'not measured'
_exptl_crystal_description plate
_exptl_crystal_F_000 1160
_exptl_crystal_size_max 0.35
_exptl_crystal_size_mid 0.28
_exptl_crystal_size_min 0.07
_refine_diff_density_max 0.879
_refine_diff_density_min -0.764
_refine_diff_density_rms 0.193
_refine_ls_extinction_coef 0.0017(12)
_refine_ls_extinction_expression Fc^*^=kFc[1+0.001xFc^2^\l^3^/sin(2\q)]^-1/4^
_refine_ls_extinction_method SHELXL
_refine_ls_goodness_of_fit_ref 1.040
_refine_ls_hydrogen_treatment constr
_refine_ls_matrix_type full
_refine_ls_number_parameters 668
_refine_ls_number_reflns 7076
_refine_ls_number_restraints 0
_refine_ls_restrained_S_all 1.040
_refine_ls_R_factor_all 0.1860
_refine_ls_R_factor_gt 0.1669
_refine_ls_shift/su_max 0.005
_refine_ls_shift/su_mean 0.001
_refine_ls_structure_factor_coef Fsqd
_refine_ls_weighting_details 'calc w=1/[\s^2^(Fo^2^)+(0.1721P)^2^+69.2002P] where P=(Fo^2^+2Fc^2^)/3'
_refine_ls_weighting_scheme calc
_refine_ls_wR_factor_gt 0.4511
_refine_ls_wR_factor_ref 0.4582
_reflns_number_gt 5408
_reflns_number_total 7076
_reflns_threshold_expression >2sigma(I)
_cod_data_source_file ac062287%2Bsi20061201_115654.cif
_cod_data_source_block ko613
_cod_depositor_comments
;
The following automatic conversions were performed:

'_symmetry_cell_setting' value 'Triclinic' changed to 'triclinic'
according to
/usr/data/users/saulius/automatic-downloads/retrospective/ACS/lib/dictionaries/cif_core.dic
dictionary named 'cif_core.dic' version 2.4.2 from 2011-04-26.

Automatic conversion script
Id: cif_fix_values 2281 2013-09-26 08:29:07Z andrius 
;
_cod_original_sg_symbol_H-M P-1
_cod_database_code 1516623

loop_
_symmetry_equiv_pos_as_xyz
'x, y, z'
'-x, -y, -z'

loop_
_atom_site_label
_atom_site_type_symbol
_atom_site_fract_x
_atom_site_fract_y
_atom_site_fract_z
_atom_site_U_iso_or_equiv
_atom_site_adp_type
_atom_site_occupancy
_atom_site_symmetry_multiplicity
_atom_site_calc_flag
_atom_site_refinement_flags
C1 C 0.5772(13) 0.5574(11) 0.9315(7) 0.028(3) Uani 1 1 d .
F1 F 0.3668(7) 0.6633(7) 0.8959(4) 0.0330(17) Uani 1 1 d .
O1 O 0.6073(10) 0.4555(8) 0.9443(5) 0.038(2) Uani 1 1 d .
N1 N 0.8624(11) 0.6240(9) 1.0453(5) 0.027(2) Uani 1 1 d .
H1A H 0.7826 0.6386 1.0189 0.033 Uiso 1 1 calc R
C2 C 0.4453(12) 0.5706(10) 0.8741(7) 0.025(3) Uani 1 1 d .
F2 F 0.3643(7) 0.4666(7) 0.8611(4) 0.0350(17) Uani 1 1 d .
O2 O 0.6362(10) 0.6613(8) 0.9562(5) 0.033(2) Uani 1 1 d .
N2 N -0.3643(9) 0.0405(9) -0.0484(5) 0.023(2) Uani 1 1 d .
H2A H -0.2829 0.0266 -0.0234 0.028 Uiso 1 1 calc R
C3 C 0.4846(13) 0.5975(11) 0.8012(7) 0.027(3) Uani 1 1 d .
F3 F 0.5302(8) 0.7136(7) 0.8084(4) 0.0401(19) Uani 1 1 d .
O3 O -0.1057(9) 0.2040(8) 0.0490(5) 0.035(2) Uani 1 1 d .
C4 C 0.3632(14) 0.5752(12) 0.7375(7) 0.032(3) Uani 1 1 d .
F4 F 0.5863(8) 0.5238(9) 0.7901(4) 0.048(2) Uani 1 1 d .
O4 O -0.1351(9) -0.0005(7) 0.0409(4) 0.0279(19) Uani 1 1 d .
C5 C 0.3892(14) 0.6417(11) 0.6738(7) 0.035(3) Uani 1 1 d .
F5 F 0.3455(10) 0.4535(7) 0.7177(4) 0.053(2) Uani 1 1 d .
C6 C 0.2981(13) 0.5865(13) 0.6032(7) 0.034(3) Uani 1 1 d .
F6 F 0.2476(8) 0.6195(8) 0.7574(4) 0.045(2) Uani 1 1 d .
C7 C 0.2905(13) 0.6709(12) 0.5431(7) 0.031(3) Uani 1 1 d .
F7 F 0.5247(8) 0.6312(8) 0.6683(4) 0.0393(19) Uani 1 1 d .
C8 C 0.2391(14) 0.6008(12) 0.4689(7) 0.035(3) Uani 1 1 d .
F8 F 0.3652(9) 0.7605(7) 0.6857(4) 0.046(2) Uani 1 1 d .
C9 C 0.1925(14) 0.6885(13) 0.4117(8) 0.038(3) Uani 1 1 d .
F9 F 0.3501(11) 0.4798(7) 0.5804(4) 0.054(2) Uani 1 1 d .
C10 C 0.164(2) 0.6279(16) 0.3357(9) 0.057(5) Uani 1 1 d .
F10 F 0.1688(8) 0.5664(9) 0.6134(4) 0.053(3) Uani 1 1 d .
C11 C -0.0748(13) 0.1023(11) 0.0637(6) 0.028(3) Uani 1 1 d .
F11 F 0.4167(8) 0.7195(9) 0.5455(5) 0.053(2) Uani 1 1 d .
C12 C 0.0563(13) 0.0986(10) 0.1222(7) 0.028(3) Uani 1 1 d .
F12 F 0.2056(8) 0.7620(8) 0.5555(4) 0.043(2) Uani 1 1 d .
C13 C 0.0258(12) 0.1343(11) 0.1959(6) 0.025(3) Uani 1 1 d .
F13 F 0.3382(11) 0.5359(9) 0.4487(5) 0.060(3) Uani 1 1 d .
C14 C 0.1370(13) 0.0991(12) 0.2585(7) 0.031(3) Uani 1 1 d .
F14 F 0.1291(9) 0.5295(8) 0.4701(4) 0.049(2) Uani 1 1 d .
C15 C 0.1217(13) 0.1608(11) 0.3323(7) 0.029(3) Uani 1 1 d .
F15 F 0.2877(10) 0.7796(8) 0.4197(5) 0.052(2) Uani 1 1 d .
C16 C 0.1979(14) 0.0955(12) 0.3936(7) 0.033(3) Uani 1 1 d .
F16 F 0.0731(8) 0.7409(10) 0.4226(4) 0.053(2) Uani 1 1 d .
C17 C 0.2165(13) 0.1714(12) 0.4676(7) 0.031(3) Uani 1 1 d .
F17 F 0.2846(19) 0.5962(15) 0.3168(6) 0.120(6) Uani 1 1 d .
C18 C 0.2556(16) 0.0968(13) 0.5310(7) 0.037(3) Uani 1 1 d .
F18 F 0.0752(17) 0.5333(11) 0.3252(6) 0.095(5) Uani 1 1 d .
C19 C 0.3076(15) 0.1736(14) 0.6032(8) 0.041(3) Uani 1 1 d .
F19 F 0.1140(13) 0.7117(10) 0.2934(5) 0.072(3) Uani 1 1 d .
C20 C 0.317(2) 0.1026(18) 0.6672(9) 0.064(5) Uani 1 1 d .
F20 F 0.1576(7) 0.1792(6) 0.1123(4) 0.0311(16) Uani 1 1 d .
F21 F 0.1126(7) -0.0133(6) 0.1196(4) 0.0315(16) Uani 1 1 d .
C21 C 0.8899(13) 0.5078(10) 1.0586(6) 0.026(3) Uani 1 1 d .
H21A H 0.8251 0.4424 1.0377 0.032 Uiso 1 1 calc R
F22 F 0.0087(9) 0.2559(6) 0.2073(4) 0.0384(19) Uani 1 1 d .
C22 C 1.0093(14) 0.4837(12) 1.1015(7) 0.033(3) Uani 1 1 d .
H22A H 1.0271 0.4024 1.1121 0.040 Uiso 1 1 calc R
F23 F -0.0959(8) 0.0761(8) 0.2001(4) 0.042(2) Uani 1 1 d .
C23 C 1.1057(14) 0.5801(13) 1.1299(7) 0.036(3) Uani 1 1 d .
H23A H 1.1922 0.5645 1.1581 0.043 Uiso 1 1 calc R
F24 F 0.2626(8) 0.1268(8) 0.2464(4) 0.044(2) Uani 1 1 d .
C24 C 1.0739(14) 0.6980(12) 1.1166(7) 0.036(3) Uani 1 1 d .
H24A H 1.1349 0.7653 1.1388 0.044 Uiso 1 1 calc R
F25 F 0.1241(10) -0.0230(7) 0.2580(4) 0.045(2) Uani 1 1 d .
C25 C 0.9547(13) 0.7178(11) 1.0716(7) 0.030(3) Uani 1 1 d .
H25A H 0.9366 0.7978 1.0587 0.036 Uiso 1 1 calc R
F26 F 0.1734(9) 0.2774(7) 0.3405(4) 0.042(2) Uani 1 1 d .
C26 C -0.3974(13) 0.1580(12) -0.0535(7) 0.030(3) Uani 1 1 d .
H26A H -0.3349 0.2236 -0.0303 0.036 Uiso 1 1 calc R
F27 F -0.0154(7) 0.1655(8) 0.3356(4) 0.0395(19) Uani 1 1 d .
C27 C -0.5253(14) 0.1813(12) -0.0936(8) 0.036(3) Uani 1 1 d .
H27A H -0.5512 0.2633 -0.0989 0.044 Uiso 1 1 calc R
F28 F 0.1215(9) -0.0059(7) 0.3955(4) 0.043(2) Uani 1 1 d .
C28 C -0.6136(13) 0.0835(12) -0.1254(7) 0.032(3) Uani 1 1 d .
H28A H -0.7016 0.0986 -0.1522 0.039 Uiso 1 1 calc R
F29 F 0.3209(8) 0.0634(9) 0.3813(4) 0.049(2) Uani 1 1 d .
C29 C -0.5763(14) -0.0375(11) -0.1189(7) 0.032(3) Uani 1 1 d .
H29A H -0.6372 -0.1048 -0.1412 0.038 Uiso 1 1 calc R
F30 F 0.0940(8) 0.2267(7) 0.4733(4) 0.0409(19) Uani 1 1 d .
C30 C -0.4470(13) -0.0566(11) -0.0789(6) 0.027(3) Uani 1 1 d .
H30A H -0.4179 -0.1376 -0.0733 0.032 Uiso 1 1 calc R
F31 F 0.3133(9) 0.2596(8) 0.4716(4) 0.044(2) Uani 1 1 d .
F32 F 0.1463(9) 0.0284(8) 0.5365(4) 0.047(2) Uani 1 1 d .
F33 F 0.3560(11) 0.0200(9) 0.5164(5) 0.060(3) Uani 1 1 d .
F34 F 0.2212(9) 0.2641(8) 0.6103(4) 0.048(2) Uani 1 1 d .
F35 F 0.4330(9) 0.2233(10) 0.6027(5) 0.057(2) Uani 1 1 d .
F36 F 0.2112(17) 0.0618(13) 0.6774(6) 0.105(5) Uani 1 1 d .
F37 F 0.4066(18) 0.0056(11) 0.6585(6) 0.102(5) Uani 1 1 d .
F38 F 0.3846(13) 0.1767(10) 0.7235(5) 0.077(3) Uani 1 1 d .

loop_
_atom_site_aniso_label
_atom_site_aniso_U_11
_atom_site_aniso_U_22
_atom_site_aniso_U_33
_atom_site_aniso_U_23
_atom_site_aniso_U_13
_atom_site_aniso_U_12
C1 0.025(6) 0.028(7) 0.030(7) 0.000(5) 0.006(5) 0.004(5)
F1 0.026(4) 0.036(4) 0.040(4) 0.009(3) 0.012(3) 0.011(3)
O1 0.043(6) 0.033(5) 0.037(5) 0.015(4) -0.002(4) -0.002(4)
N1 0.024(5) 0.029(5) 0.028(5) 0.001(4) 0.002(4) 0.002(4)
C2 0.020(6) 0.017(5) 0.037(7) 0.008(5) 0.002(5) -0.003(4)
F2 0.028(4) 0.029(4) 0.047(5) 0.008(3) 0.005(3) -0.003(3)
O2 0.041(5) 0.026(5) 0.029(5) 0.005(4) -0.004(4) -0.005(4)
N2 0.014(4) 0.035(6) 0.020(5) 0.006(4) -0.003(4) -0.006(4)
C3 0.026(6) 0.025(6) 0.030(6) 0.006(5) 0.001(5) 0.001(5)
F3 0.042(4) 0.038(4) 0.041(4) 0.011(3) 0.005(4) -0.013(4)
O3 0.037(5) 0.025(5) 0.039(5) 0.008(4) -0.002(4) -0.001(4)
C4 0.038(7) 0.027(6) 0.032(7) 0.005(5) 0.004(6) 0.001(5)
F4 0.036(4) 0.070(6) 0.041(5) 0.012(4) 0.012(4) 0.024(4)
O4 0.028(4) 0.022(4) 0.030(4) 0.002(3) -0.003(4) -0.014(3)
C5 0.038(7) 0.024(6) 0.039(8) 0.004(5) -0.001(6) -0.002(5)
F5 0.083(7) 0.033(4) 0.032(4) 0.000(3) -0.012(4) -0.014(4)
C6 0.017(6) 0.041(8) 0.045(8) 0.009(6) 0.007(5) 0.002(5)
F6 0.030(4) 0.069(6) 0.039(5) 0.017(4) 0.006(3) 0.011(4)
C7 0.024(6) 0.034(7) 0.039(7) 0.014(6) 0.007(5) 0.003(5)
F7 0.028(4) 0.060(5) 0.033(4) 0.012(4) 0.007(3) 0.005(4)
C8 0.041(8) 0.035(7) 0.028(7) -0.002(5) 0.008(6) -0.004(6)
F8 0.060(6) 0.029(4) 0.045(5) 0.006(3) 0.004(4) 0.006(4)
C9 0.030(7) 0.038(8) 0.050(9) 0.010(6) 0.018(6) 0.010(6)
F9 0.089(7) 0.031(4) 0.037(5) 0.000(3) 0.003(4) 0.009(4)
C10 0.087(13) 0.048(10) 0.042(9) 0.012(7) 0.020(9) 0.032(10)
F10 0.035(5) 0.090(7) 0.030(4) 0.016(4) -0.004(3) -0.039(5)
C11 0.037(7) 0.019(6) 0.028(6) 0.010(5) 0.005(5) 0.001(5)
F11 0.031(4) 0.069(6) 0.058(6) 0.024(5) 0.000(4) -0.013(4)
C12 0.031(6) 0.016(5) 0.042(7) -0.003(5) 0.024(6) -0.005(5)
F12 0.043(5) 0.049(5) 0.040(5) 0.015(4) 0.009(4) 0.020(4)
C13 0.019(6) 0.026(6) 0.031(7) 0.003(5) 0.008(5) -0.004(5)
F13 0.077(7) 0.063(6) 0.046(5) 0.011(4) 0.021(5) 0.031(5)
C14 0.027(6) 0.036(7) 0.029(7) 0.006(5) 0.001(5) 0.002(5)
F14 0.055(5) 0.060(5) 0.027(4) 0.006(4) -0.002(4) -0.026(4)
C15 0.024(6) 0.026(6) 0.037(7) 0.002(5) 0.003(5) -0.010(5)
F15 0.055(5) 0.052(5) 0.054(5) 0.025(4) 0.012(4) -0.002(4)
C16 0.031(7) 0.038(7) 0.028(7) 0.005(5) 0.002(5) -0.007(6)
F16 0.034(4) 0.094(7) 0.034(4) 0.011(4) 0.013(4) 0.019(5)
C17 0.023(6) 0.033(7) 0.035(7) -0.002(5) 0.008(5) -0.010(5)
F17 0.183(16) 0.142(13) 0.052(7) 0.023(7) 0.054(9) 0.104(12)
C18 0.050(9) 0.037(7) 0.023(7) 0.005(5) 0.000(6) -0.007(6)
F18 0.171(14) 0.057(7) 0.041(6) 0.005(5) -0.021(7) -0.010(8)
C19 0.037(8) 0.051(9) 0.038(8) 0.014(7) 0.012(6) -0.001(7)
F19 0.112(9) 0.078(7) 0.033(5) 0.022(5) 0.016(5) 0.043(7)
C20 0.090(15) 0.064(12) 0.037(9) 0.009(8) 0.005(9) -0.001(11)
F20 0.032(4) 0.030(4) 0.031(4) 0.007(3) 0.004(3) -0.009(3)
F21 0.028(4) 0.032(4) 0.034(4) 0.005(3) 0.004(3) 0.008(3)
C21 0.037(7) 0.014(5) 0.029(6) 0.001(5) 0.011(5) -0.005(5)
F22 0.065(5) 0.025(4) 0.025(4) 0.004(3) 0.003(3) 0.015(4)
C22 0.041(8) 0.027(6) 0.035(7) 0.010(5) 0.014(6) 0.005(6)
F23 0.027(4) 0.070(6) 0.029(4) 0.011(4) 0.007(3) -0.014(4)
C23 0.028(7) 0.042(8) 0.040(8) 0.003(6) 0.011(6) 0.010(6)
F24 0.029(4) 0.069(6) 0.032(4) 0.009(4) 0.001(3) -0.005(4)
C24 0.038(8) 0.030(7) 0.040(8) 0.005(6) 0.005(6) -0.002(6)
F25 0.069(6) 0.029(4) 0.037(4) 0.009(3) 0.005(4) 0.004(4)
C25 0.035(7) 0.022(6) 0.032(7) 0.006(5) 0.004(5) 0.003(5)
F26 0.059(5) 0.035(4) 0.030(4) 0.007(3) 0.005(4) -0.010(4)
C26 0.026(6) 0.034(7) 0.031(7) 0.006(5) 0.011(5) -0.009(5)
F27 0.026(4) 0.060(5) 0.031(4) -0.001(4) 0.006(3) -0.002(4)
C27 0.038(8) 0.026(7) 0.045(8) 0.008(6) 0.005(6) 0.005(6)
F28 0.059(5) 0.036(4) 0.030(4) 0.003(3) -0.001(4) -0.020(4)
C28 0.026(6) 0.034(7) 0.037(7) 0.010(6) 0.001(5) 0.009(5)
F29 0.038(5) 0.076(6) 0.030(4) -0.006(4) 0.001(3) 0.021(4)
C29 0.043(8) 0.022(6) 0.031(7) 0.005(5) 0.007(6) -0.001(5)
F30 0.036(4) 0.049(5) 0.038(4) 0.002(4) 0.008(3) 0.015(4)
C30 0.031(6) 0.021(6) 0.029(6) 0.001(5) 0.008(5) 0.006(5)
F31 0.045(5) 0.049(5) 0.035(4) 0.004(4) -0.001(4) -0.019(4)
F32 0.058(5) 0.049(5) 0.031(4) 0.004(4) 0.000(4) -0.034(4)
F33 0.076(7) 0.056(6) 0.044(5) 0.013(4) -0.001(5) 0.022(5)
F34 0.043(5) 0.058(5) 0.037(4) -0.008(4) 0.000(4) 0.006(4)
F35 0.036(5) 0.080(7) 0.052(6) 0.011(5) -0.002(4) -0.011(5)
F36 0.148(13) 0.113(11) 0.050(7) 0.023(7) 0.004(7) -0.075(10)
F37 0.176(15) 0.069(8) 0.059(7) 0.034(6) -0.004(8) 0.030(9)
F38 0.111(9) 0.070(7) 0.035(5) 0.008(5) -0.019(5) -0.026(6)

loop_
_atom_type_symbol
_atom_type_description
_atom_type_scat_dispersion_real
_atom_type_scat_dispersion_imag
_atom_type_scat_source
C C 0.0033 0.0016 'International Tables Vol C Tables 4.2.6.8 and 6.1.1.4'
H H 0.0000 0.0000 'International Tables Vol C Tables 4.2.6.8 and 6.1.1.4'
O O 0.0106 0.0060 'International Tables Vol C Tables 4.2.6.8 and 6.1.1.4'
F F 0.0171 0.0103 'International Tables Vol C Tables 4.2.6.8 and 6.1.1.4'
N N 0.0061 0.0033 'International Tables Vol C Tables 4.2.6.8 and 6.1.1.4'

loop_
_geom_angle_atom_site_label_1
_geom_angle_atom_site_label_2
_geom_angle_atom_site_label_3
_geom_angle
O1 C1 O2 131.0(12)
O1 C1 C2 117.8(11)
O2 C1 C2 111.3(10)
C25 N1 C21 121.2(11)
C25 N1 H1A 119.4
C21 N1 H1A 119.4
F2 C2 F1 107.4(9)
F2 C2 C1 110.9(9)
F1 C2 C1 111.0(10)
F2 C2 C3 107.2(10)
F1 C2 C3 108.1(9)
C1 C2 C3 112.1(9)
C30 N2 C26 124.3(10)
C30 N2 H2A 117.9
C26 N2 H2A 117.9
F3 C3 F4 109.8(10)
F3 C3 C4 109.1(10)
F4 C3 C4 109.3(10)
F3 C3 C2 107.8(10)
F4 C3 C2 106.4(9)
C4 C3 C2 114.3(10)
F6 C4 F5 109.9(11)
F6 C4 C3 108.7(10)
F5 C4 C3 108.4(10)
F6 C4 C5 107.5(10)
F5 C4 C5 109.9(11)
C3 C4 C5 112.5(11)
F8 C5 F7 108.1(11)
F8 C5 C6 109.2(11)
F7 C5 C6 108.7(11)
F8 C5 C4 109.9(11)
F7 C5 C4 108.2(10)
C6 C5 C4 112.6(11)
F10 C6 F9 109.7(11)
F10 C6 C5 109.1(11)
F9 C6 C5 109.2(11)
F10 C6 C7 107.6(10)
F9 C6 C7 107.4(11)
C5 C6 C7 113.8(11)
F11 C7 F12 108.5(11)
F11 C7 C8 108.8(11)
F12 C7 C8 110.0(10)
F11 C7 C6 108.4(10)
F12 C7 C6 108.4(10)
C8 C7 C6 112.7(11)
F13 C8 F14 110.7(12)
F13 C8 C7 110.1(11)
F14 C8 C7 109.5(11)
F13 C8 C9 107.3(11)
F14 C8 C9 106.6(11)
C7 C8 C9 112.6(11)
F15 C9 F16 106.3(11)
F15 C9 C10 110.2(13)
F16 C9 C10 106.0(12)
F15 C9 C8 108.7(11)
F16 C9 C8 109.8(11)
C10 C9 C8 115.5(12)
F18 C10 F17 111.3(16)
F18 C10 F19 109.2(16)
F17 C10 F19 105.3(15)
F18 C10 C9 113.1(14)
F17 C10 C9 109.0(16)
F19 C10 C9 108.7(13)
O3 C11 O4 130.1(12)
O3 C11 C12 115.2(10)
O4 C11 C12 114.7(10)
F21 C12 F20 106.0(9)
F21 C12 C13 108.9(10)
F20 C12 C13 107.5(9)
F21 C12 C11 112.0(9)
F20 C12 C11 109.9(10)
C13 C12 C11 112.2(10)
F22 C13 F23 107.5(10)
F22 C13 C12 110.7(10)
F23 C13 C12 108.0(9)
F22 C13 C14 107.7(9)
F23 C13 C14 106.7(10)
C12 C13 C14 115.9(10)
F24 C14 F25 108.5(11)
F24 C14 C15 109.5(10)
F25 C14 C15 108.3(10)
F24 C14 C13 108.6(10)
F25 C14 C13 106.9(10)
C15 C14 C13 114.9(10)
F26 C15 F27 107.5(10)
F26 C15 C16 108.4(10)
F27 C15 C16 109.7(10)
F26 C15 C14 108.6(10)
F27 C15 C14 108.9(10)
C16 C15 C14 113.6(11)
F29 C16 F28 108.8(12)
F29 C16 C15 110.0(11)
F28 C16 C15 106.9(10)
F29 C16 C17 108.7(10)
F28 C16 C17 107.5(10)
C15 C16 C17 114.8(11)
F31 C17 F30 107.6(11)
F31 C17 C18 109.1(10)
F30 C17 C18 108.1(11)
F31 C17 C16 108.6(10)
F30 C17 C16 108.0(10)
C18 C17 C16 115.2(11)
F32 C18 F33 107.5(12)
F32 C18 C19 108.1(11)
F33 C18 C19 108.8(11)
F32 C18 C17 109.1(11)
F33 C18 C17 107.5(11)
C19 C18 C17 115.5(11)
F34 C19 F35 108.2(12)
F34 C19 C20 108.3(13)
F35 C19 C20 108.8(14)
F34 C19 C18 107.9(12)
F35 C19 C18 108.4(12)
C20 C19 C18 115.0(13)
F36 C20 F38 112.1(17)
F36 C20 F37 108.5(19)
F38 C20 F37 104.5(16)
F36 C20 C19 116.1(18)
F38 C20 C19 107.1(15)
F37 C20 C19 107.9(15)
N1 C21 C22 120.5(11)
N1 C21 H21A 119.7
C22 C21 H21A 119.7
C21 C22 C23 119.1(12)
C21 C22 H22A 120.5
C23 C22 H22A 120.5
C24 C23 C22 119.2(13)
C24 C23 H23A 120.4
C22 C23 H23A 120.4
C25 C24 C23 119.7(13)
C25 C24 H24A 120.1
C23 C24 H24A 120.1
N1 C25 C24 120.0(11)
N1 C25 H25A 120.0
C24 C25 H25A 120.0
N2 C26 C27 118.5(11)
N2 C26 H26A 120.8
C27 C26 H26A 120.8
C28 C27 C26 118.8(12)
C28 C27 H27A 120.6
C26 C27 H27A 120.6
C27 C28 C29 121.3(12)
C27 C28 H28A 119.3
C29 C28 H28A 119.3
C30 C29 C28 118.0(12)
C30 C29 H29A 121.0
C28 C29 H29A 121.0
N2 C30 C29 119.2(11)
N2 C30 H30A 120.4
C29 C30 H30A 120.4

loop_
_geom_bond_atom_site_label_1
_geom_bond_atom_site_label_2
_geom_bond_distance
C1 O1 1.202(15)
C1 O2 1.268(15)
C1 C2 1.564(17)
F1 C2 1.359(14)
N1 C25 1.345(16)
N1 C21 1.350(15)
N1 H1A 0.8800
C2 F2 1.348(13)
C2 C3 1.584(17)
N2 C30 1.336(15)
N2 C26 1.344(16)
N2 H2A 0.8800
C3 F3 1.324(14)
C3 F4 1.324(15)
C3 C4 1.544(17)
O3 C11 1.212(14)
C4 F6 1.340(16)
C4 F5 1.343(15)
C4 C5 1.559(19)
O4 C11 1.257(14)
C5 F8 1.329(15)
C5 F7 1.354(16)
C5 C6 1.542(19)
C6 F10 1.332(15)
C6 F9 1.343(16)
C6 C7 1.561(18)
C7 F11 1.325(15)
C7 F12 1.339(15)
C7 C8 1.542(18)
C8 F13 1.302(16)
C8 F14 1.322(15)
C8 C9 1.56(2)
C9 F15 1.329(17)
C9 F16 1.351(15)
C9 C10 1.52(2)
C10 F18 1.31(2)
C10 F17 1.34(2)
C10 F19 1.341(18)
C11 C12 1.554(18)
C12 F21 1.353(14)
C12 F20 1.368(13)
C12 C13 1.520(17)
C13 F22 1.344(14)
C13 F23 1.359(13)
C13 C14 1.565(17)
C14 F24 1.327(15)
C14 F25 1.341(15)
C14 C15 1.543(18)
C15 F26 1.347(14)
C15 F27 1.355(14)
C15 C16 1.540(18)
C16 F29 1.314(16)
C16 F28 1.335(15)
C16 C17 1.551(18)
C17 F31 1.326(14)
C17 F30 1.369(15)
C17 C18 1.548(19)
C18 F32 1.320(16)
C18 F33 1.353(18)
C18 C19 1.54(2)
C19 F34 1.326(17)
C19 F35 1.334(17)
C19 C20 1.53(2)
C20 F36 1.18(2)
C20 F38 1.34(2)
C20 F37 1.40(2)
C21 C22 1.354(19)
C21 H21A 0.9500
C22 C23 1.396(19)
C22 H22A 0.9500
C23 C24 1.377(19)
C23 H23A 0.9500
C24 C25 1.361(19)
C24 H24A 0.9500
C25 H25A 0.9500
C26 C27 1.393(19)
C26 H26A 0.9500
C27 C28 1.377(19)
C27 H27A 0.9500
C28 C29 1.395(18)
C28 H28A 0.9500
C29 C30 1.392(18)
C29 H29A 0.9500
C30 H30A 0.9500
